data_4024700
loop_
_publ_author_name
'N. N. Bhuvan Kumar'
'M. Nagarjuna Reddy'
'K. C. Kumara Swamy'

_publ_section_title
;
Reactivity of Allenylphosphonates toward Salicylaldehydes and Activated
Phenols: Facile Synthesis of Chromenes and Substituted Butadienes
;
_journal_name_full 'Journal of Organic Chemistry'
_journal_page_first 5395
_journal_page_last 5404
_journal_paper_doi 10.1021/jo900896v
_journal_volume 74
_journal_year 2009
_chemical_formula_sum 'C21 H20 Br O4 P'
_chemical_formula_weight 447.25
_chemical_name_systematic
; 
 ? 
;
_space_group_IT_number 14
_symmetry_cell_setting monoclinic
_symmetry_space_group_name_Hall '-P 2ybc'
_symmetry_space_group_name_H-M 'P 1 21/c 1'
_atom_sites_solution_hydrogens geom
_atom_sites_solution_primary direct
_atom_sites_solution_secondary difmap
_audit_creation_method SHELXL-97
_cell_angle_alpha 90.00
_cell_angle_beta 110.8840(10)
_cell_angle_gamma 90.00
_cell_formula_units_Z 4
_cell_length_a 17.2552(15)
_cell_length_b 6.9174(6)
_cell_length_c 17.6626(16)
_cell_measurement_reflns_used 5386
_cell_measurement_temperature 273(2)
_cell_measurement_theta_max 24.90
_cell_measurement_theta_min 2.47
_cell_volume 1969.7(3)
_computing_cell_refinement 'Bruker SMART'
_computing_data_collection 'Bruker SMART'
_computing_data_reduction 'Bruker SAINT'
_computing_molecular_graphics 'Bruker SHELXTL'
_computing_publication_material 'Bruker SHELXTL'
_computing_structure_refinement 'SHELXL-97 (Sheldrick, 1997)'
_computing_structure_solution 'SHELXS-97 (Sheldrick, 1990)'
_diffrn_ambient_temperature 273(2)
_diffrn_measured_fraction_theta_full 0.999
_diffrn_measured_fraction_theta_max 0.999
_diffrn_measurement_device_type 'CCD area detector'
_diffrn_measurement_method 'phi and omega scans'
_diffrn_radiation_monochromator graphite
_diffrn_radiation_source 'fine-focus sealed tube'
_diffrn_radiation_type MoK\a
_diffrn_radiation_wavelength 0.71073
_diffrn_reflns_av_R_equivalents 0.0488
_diffrn_reflns_av_sigmaI/netI 0.0390
_diffrn_reflns_limit_h_max 20
_diffrn_reflns_limit_h_min -20
_diffrn_reflns_limit_k_max 8
_diffrn_reflns_limit_k_min -8
_diffrn_reflns_limit_l_max 21
_diffrn_reflns_limit_l_min -21
_diffrn_reflns_number 18081
_diffrn_reflns_theta_full 25.00
_diffrn_reflns_theta_max 25.00
_diffrn_reflns_theta_min 1.26
_diffrn_standards_decay_% 0
_diffrn_standards_interval_count 'not applicable'
_diffrn_standards_interval_time 'not applicable'
_diffrn_standards_number 'not applicable'
_exptl_absorpt_coefficient_mu 2.192
_exptl_absorpt_correction_T_max 0.6326
_exptl_absorpt_correction_T_min 0.5406
_exptl_absorpt_correction_type empirical
_exptl_absorpt_process_details 'SADABS, Sheldrick (1996)'
_exptl_crystal_colour yellow
_exptl_crystal_density_diffrn 1.508
_exptl_crystal_density_method 'not measured'
_exptl_crystal_description needles
_exptl_crystal_F_000 912
_exptl_crystal_size_max 0.32
_exptl_crystal_size_mid 0.23
_exptl_crystal_size_min 0.23
_refine_diff_density_max 0.986
_refine_diff_density_min -0.693
_refine_diff_density_rms 0.082
_refine_ls_extinction_method none
_refine_ls_goodness_of_fit_ref 1.086
_refine_ls_hydrogen_treatment constr
_refine_ls_matrix_type full
_refine_ls_number_parameters 246
_refine_ls_number_reflns 3461
_refine_ls_number_restraints 0
_refine_ls_restrained_S_all 1.086
_refine_ls_R_factor_all 0.0707
_refine_ls_R_factor_gt 0.0459
_refine_ls_shift/su_max 0.000
_refine_ls_shift/su_mean 0.000
_refine_ls_structure_factor_coef Fsqd
_refine_ls_weighting_details 'calc w=1/[\s^2^(Fo^2^)+(0.0745P)^2^+0.2943P] where P=(Fo^2^+2Fc^2^)/3'
_refine_ls_weighting_scheme calc
_refine_ls_wR_factor_gt 0.1169
_refine_ls_wR_factor_ref 0.1357
_reflns_number_gt 2506
_reflns_number_total 3461
_reflns_threshold_expression >2sigma(I)
_cod_data_source_file jo900896v_si_002_01.cif
_cod_data_source_block compd(E)-12
_cod_depositor_comments
;
The following automatic conversions were performed:
'_symmetry_cell_setting' value 'Monoclinic' changed to 'monoclinic'
according to '/home/saulius/struct/CIF-dictionaries/cif_core.dic'
dictionary named 'cif_core.dic' version 2.4.1 from 2010-06-29.

Automatic conversion script
Id: cif_fix_enum 1527 2010-12-29 10:47:43Z saulius 
;
_cod_original_sg_symbol_H-M P2(1)/c
_cod_database_code 4024700

loop_
_symmetry_equiv_pos_as_xyz
'x, y, z'
'-x, y+1/2, -z+1/2'
'-x, -y, -z'
'x, -y-1/2, z-1/2'

loop_
_atom_site_label
_atom_site_type_symbol
_atom_site_fract_x
_atom_site_fract_y
_atom_site_fract_z
_atom_site_U_iso_or_equiv
_atom_site_adp_type
_atom_site_occupancy
_atom_site_symmetry_multiplicity
_atom_site_calc_flag
_atom_site_refinement_flags
_atom_site_disorder_assembly
_atom_site_disorder_group
P P 0.83500(6) 0.11360(14) 0.57448(6) 0.0386(3) Uani 1 1 d . . .
O1 O 0.91172(15) 0.0838(3) 0.54636(15) 0.0412(6) Uani 1 1 d . . .
O2 O 0.81140(15) -0.0988(4) 0.59057(15) 0.0437(6) Uani 1 1 d . . .
O3 O 0.85270(17) 0.2433(4) 0.64419(15) 0.0544(7) Uani 1 1 d . . .
O4 O 0.63299(15) 0.3375(4) 0.40867(14) 0.0468(6) Uani 1 1 d . . .
Br Br 0.36620(3) 0.93803(7) 0.34834(3) 0.0747(2) Uani 1 1 d . . .
C1 C 0.9782(2) -0.0405(5) 0.5975(2) 0.0436(9) Uani 1 1 d . . .
H1A H 1.0011 0.0140 0.6516 0.052 Uiso 1 1 calc R . .
H1B H 1.0222 -0.0472 0.5755 0.052 Uiso 1 1 calc R . .
C2 C 0.9457(2) -0.2420(5) 0.6020(2) 0.0424(9) Uani 1 1 d . . .
C3 C 0.8777(2) -0.2273(6) 0.6380(2) 0.0466(9) Uani 1 1 d . . .
H3A H 0.8550 -0.3549 0.6398 0.056 Uiso 1 1 calc R . .
H3B H 0.9013 -0.1793 0.6931 0.056 Uiso 1 1 calc R . .
C4 C 1.0158(3) -0.3673(6) 0.6601(3) 0.0630(12) Uani 1 1 d . . .
H4A H 1.0585 -0.3852 0.6377 0.095 Uiso 1 1 calc R . .
H4B H 0.9939 -0.4908 0.6671 0.095 Uiso 1 1 calc R . .
H4C H 1.0387 -0.3037 0.7117 0.095 Uiso 1 1 calc R . .
C5 C 0.9136(3) -0.3364(7) 0.5186(2) 0.0603(11) Uani 1 1 d . . .
H5A H 0.8674 -0.2636 0.4834 0.090 Uiso 1 1 calc R . .
H5B H 0.8962 -0.4662 0.5234 0.090 Uiso 1 1 calc R . .
H5C H 0.9570 -0.3388 0.4965 0.090 Uiso 1 1 calc R . .
C6 C 0.7530(2) 0.1796(5) 0.4840(2) 0.0372(8) Uani 1 1 d . . .
C7 C 0.6965(2) 0.3144(5) 0.4823(2) 0.0382(8) Uani 1 1 d . . .
C8 C 0.6954(2) 0.4372(5) 0.5482(2) 0.0443(9) Uani 1 1 d . . .
H8 H 0.7361 0.4214 0.5992 0.053 Uiso 1 1 calc R . .
C9 C 0.6373(2) 0.5728(5) 0.5377(2) 0.0457(10) Uani 1 1 d . . .
H9 H 0.6387 0.6515 0.5808 0.055 Uiso 1 1 calc R . .
C10 C 0.5729(2) 0.5975(5) 0.4600(2) 0.0392(9) Uani 1 1 d . . .
C11 C 0.5104(3) 0.7377(5) 0.4439(2) 0.0480(10) Uani 1 1 d . . .
H11 H 0.5100 0.8235 0.4843 0.058 Uiso 1 1 calc R . .
C12 C 0.4503(2) 0.7479(5) 0.3688(2) 0.0469(10) Uani 1 1 d . . .
C13 C 0.4480(2) 0.6211(6) 0.3076(2) 0.0494(10) Uani 1 1 d . . .
H13 H 0.4060 0.6285 0.2570 0.059 Uiso 1 1 calc R . .
C14 C 0.5097(2) 0.4828(6) 0.3232(2) 0.0493(10) Uani 1 1 d . . .
H14 H 0.5090 0.3952 0.2831 0.059 Uiso 1 1 calc R . .
C15 C 0.5717(2) 0.4749(5) 0.3977(2) 0.0387(8) Uani 1 1 d . . .
C16 C 0.7484(2) 0.0687(5) 0.4096(2) 0.0370(8) Uani 1 1 d . . .
C17 C 0.7133(3) -0.1121(6) 0.3937(2) 0.0515(10) Uani 1 1 d . . .
H17 H 0.6888 -0.1646 0.4282 0.062 Uiso 1 1 calc R . .
C18 C 0.7138(3) -0.2172(7) 0.3275(3) 0.0622(12) Uani 1 1 d . . .
H18 H 0.6897 -0.3393 0.3175 0.075 Uiso 1 1 calc R . .
C19 C 0.7497(3) -0.1417(7) 0.2767(2) 0.0578(11) Uani 1 1 d . . .
H19 H 0.7512 -0.2136 0.2327 0.069 Uiso 1 1 calc R . .
C20 C 0.7837(3) 0.0396(7) 0.2902(2) 0.0575(11) Uani 1 1 d . . .
H20 H 0.8075 0.0915 0.2551 0.069 Uiso 1 1 calc R . .
C21 C 0.7827(2) 0.1453(6) 0.3562(2) 0.0488(10) Uani 1 1 d . . .
H21 H 0.8052 0.2690 0.3648 0.059 Uiso 1 1 calc R . .

loop_
_atom_site_aniso_label
_atom_site_aniso_U_11
_atom_site_aniso_U_22
_atom_site_aniso_U_33
_atom_site_aniso_U_23
_atom_site_aniso_U_13
_atom_site_aniso_U_12
P 0.0374(6) 0.0433(6) 0.0343(5) -0.0013(4) 0.0116(4) 0.0034(4)
O1 0.0355(14) 0.0442(15) 0.0439(14) 0.0078(11) 0.0139(12) 0.0044(11)
O2 0.0355(14) 0.0512(16) 0.0472(15) 0.0075(12) 0.0183(12) 0.0032(11)
O3 0.0550(17) 0.0590(17) 0.0390(15) -0.0096(13) 0.0042(13) 0.0132(14)
O4 0.0393(15) 0.0580(16) 0.0373(14) -0.0077(12) 0.0065(12) 0.0118(13)
Br 0.0735(4) 0.0585(3) 0.0785(4) 0.0079(2) 0.0105(3) 0.0304(2)
C1 0.034(2) 0.053(2) 0.043(2) 0.0060(18) 0.0120(17) 0.0040(17)
C2 0.040(2) 0.044(2) 0.040(2) 0.0012(17) 0.0110(17) 0.0067(17)
C3 0.043(2) 0.047(2) 0.047(2) 0.0102(18) 0.0132(18) -0.0016(18)
C4 0.049(3) 0.059(3) 0.068(3) 0.013(2) 0.006(2) 0.011(2)
C5 0.064(3) 0.057(3) 0.053(3) -0.008(2) 0.013(2) 0.015(2)
C6 0.035(2) 0.041(2) 0.036(2) -0.0017(16) 0.0143(16) -0.0005(16)
C7 0.038(2) 0.040(2) 0.0347(19) 0.0015(16) 0.0114(16) -0.0024(16)
C8 0.045(2) 0.048(2) 0.037(2) -0.0011(17) 0.0110(18) 0.0032(18)
C9 0.052(2) 0.047(2) 0.038(2) -0.0063(17) 0.0154(19) 0.0055(18)
C10 0.040(2) 0.038(2) 0.041(2) 0.0052(16) 0.0156(18) -0.0013(16)
C11 0.059(3) 0.035(2) 0.052(2) 0.0032(18) 0.022(2) 0.0069(18)
C12 0.046(2) 0.042(2) 0.052(2) 0.0109(18) 0.016(2) 0.0106(17)
C13 0.040(2) 0.056(2) 0.048(2) 0.009(2) 0.0101(19) 0.0044(19)
C14 0.046(2) 0.060(2) 0.039(2) -0.0046(19) 0.0110(19) 0.0059(19)
C15 0.036(2) 0.040(2) 0.043(2) 0.0032(17) 0.0174(17) 0.0043(16)
C16 0.0308(19) 0.044(2) 0.0332(19) 0.0024(16) 0.0082(16) 0.0058(16)
C17 0.058(3) 0.057(3) 0.043(2) -0.0022(19) 0.022(2) -0.012(2)
C18 0.072(3) 0.060(3) 0.053(3) -0.015(2) 0.020(2) -0.017(2)
C19 0.050(3) 0.078(3) 0.040(2) -0.019(2) 0.010(2) -0.004(2)
C20 0.054(3) 0.084(3) 0.038(2) -0.005(2) 0.021(2) -0.008(2)
C21 0.048(2) 0.055(2) 0.045(2) -0.0012(19) 0.0178(19) -0.0074(19)

loop_
_atom_type_symbol
_atom_type_description
_atom_type_scat_dispersion_real
_atom_type_scat_dispersion_imag
_atom_type_scat_source
C C 0.0033 0.0016 'International Tables Vol C Tables 4.2.6.8 and 6.1.1.4'
H H 0.0000 0.0000 'International Tables Vol C Tables 4.2.6.8 and 6.1.1.4'
O O 0.0106 0.0060 'International Tables Vol C Tables 4.2.6.8 and 6.1.1.4'
P P 0.1023 0.0942 'International Tables Vol C Tables 4.2.6.8 and 6.1.1.4'
Br Br -0.2901 2.4595 'International Tables Vol C Tables 4.2.6.8 and 6.1.1.4'

loop_
_geom_angle_atom_site_label_1
_geom_angle_atom_site_label_2
_geom_angle_atom_site_label_3
_geom_angle
_geom_angle_site_symmetry_1
_geom_angle_site_symmetry_3
_geom_angle_publ_flag
O3 P O2 114.14(16) . . ?
O3 P O1 113.33(15) . . ?
O2 P O1 103.50(13) . . ?
O3 P C6 117.35(16) . . ?
O2 P C6 103.16(15) . . ?
O1 P C6 103.77(15) . . ?
C1 O1 P 116.3(2) . . ?
C3 O2 P 118.2(2) . . ?
C7 O4 C15 121.5(3) . . ?
O1 C1 C2 110.5(3) . . ?
O1 C1 H1A 109.6 . . ?
C2 C1 H1A 109.6 . . ?
O1 C1 H1B 109.6 . . ?
C2 C1 H1B 109.6 . . ?
H1A C1 H1B 108.1 . . ?
C1 C2 C5 110.9(3) . . ?
C1 C2 C3 108.4(3) . . ?
C5 C2 C3 111.3(3) . . ?
C1 C2 C4 109.5(3) . . ?
C5 C2 C4 109.3(3) . . ?
C3 C2 C4 107.3(3) . . ?
O2 C3 C2 111.4(3) . . ?
O2 C3 H3A 109.4 . . ?
C2 C3 H3A 109.4 . . ?
O2 C3 H3B 109.4 . . ?
C2 C3 H3B 109.4 . . ?
H3A C3 H3B 108.0 . . ?
C2 C4 H4A 109.5 . . ?
C2 C4 H4B 109.5 . . ?
H4A C4 H4B 109.5 . . ?
C2 C4 H4C 109.5 . . ?
H4A C4 H4C 109.5 . . ?
H4B C4 H4C 109.5 . . ?
C2 C5 H5A 109.5 . . ?
C2 C5 H5B 109.5 . . ?
H5A C5 H5B 109.5 . . ?
C2 C5 H5C 109.5 . . ?
H5A C5 H5C 109.5 . . ?
H5B C5 H5C 109.5 . . ?
C7 C6 C16 121.7(3) . . ?
C7 C6 P 122.5(3) . . ?
C16 C6 P 115.7(2) . . ?
C6 C7 O4 115.3(3) . . ?
C6 C7 C8 127.5(3) . . ?
O4 C7 C8 117.2(3) . . ?
C9 C8 C7 121.6(4) . . ?
C9 C8 H8 119.2 . . ?
C7 C8 H8 119.2 . . ?
C8 C9 C10 120.2(3) . . ?
C8 C9 H9 119.9 . . ?
C10 C9 H9 119.9 . . ?
C15 C10 C11 118.1(3) . . ?
C15 C10 C9 118.3(3) . . ?
C11 C10 C9 123.6(3) . . ?
C12 C11 C10 119.7(4) . . ?
C12 C11 H11 120.1 . . ?
C10 C11 H11 120.1 . . ?
C11 C12 C13 121.9(4) . . ?
C11 C12 Br 119.1(3) . . ?
C13 C12 Br 119.0(3) . . ?
C12 C13 C14 118.5(4) . . ?
C12 C13 H13 120.7 . . ?
C14 C13 H13 120.7 . . ?
C15 C14 C13 120.1(4) . . ?
C15 C14 H14 119.9 . . ?
C13 C14 H14 119.9 . . ?
C14 C15 O4 117.3(3) . . ?
C14 C15 C10 121.6(3) . . ?
O4 C15 C10 121.1(3) . . ?
C17 C16 C21 118.2(3) . . ?
C17 C16 C6 121.8(3) . . ?
C21 C16 C6 120.0(3) . . ?
C16 C17 C18 121.1(4) . . ?
C16 C17 H17 119.4 . . ?
C18 C17 H17 119.4 . . ?
C19 C18 C17 119.9(4) . . ?
C19 C18 H18 120.1 . . ?
C17 C18 H18 120.1 . . ?
C18 C19 C20 120.2(4) . . ?
C18 C19 H19 119.9 . . ?
C20 C19 H19 119.9 . . ?
C19 C20 C21 119.9(4) . . ?
C19 C20 H20 120.0 . . ?
C21 C20 H20 120.0 . . ?
C20 C21 C16 120.6(4) . . ?
C20 C21 H21 119.7 . . ?
C16 C21 H21 119.7 . . ?

loop_
_geom_bond_atom_site_label_1
_geom_bond_atom_site_label_2
_geom_bond_distance
_geom_bond_site_symmetry_2
_geom_bond_publ_flag
P O3 1.465(3) . ?
P O2 1.578(3) . ?
P O1 1.584(3) . ?
P C6 1.776(4) . ?
O1 C1 1.460(4) . ?
O2 C3 1.455(4) . ?
O4 C7 1.379(4) . ?
O4 C15 1.383(4) . ?
Br C12 1.896(4) . ?
C1 C2 1.515(5) . ?
C1 H1A 0.9700 . ?
C1 H1B 0.9700 . ?
C2 C5 1.523(5) . ?
C2 C3 1.524(5) . ?
C2 C4 1.544(5) . ?
C3 H3A 0.9700 . ?
C3 H3B 0.9700 . ?
C4 H4A 0.9600 . ?
C4 H4B 0.9600 . ?
C4 H4C 0.9600 . ?
C5 H5A 0.9600 . ?
C5 H5B 0.9600 . ?
C5 H5C 0.9600 . ?
C6 C7 1.342(5) . ?
C6 C16 1.499(5) . ?
C7 C8 1.446(5) . ?
C8 C9 1.337(5) . ?
C8 H8 0.9300 . ?
C9 C10 1.435(5) . ?
C9 H9 0.9300 . ?
C10 C15 1.384(5) . ?
C10 C11 1.402(5) . ?
C11 C12 1.364(6) . ?
C11 H11 0.9300 . ?
C12 C13 1.382(5) . ?
C13 C14 1.383(6) . ?
C13 H13 0.9300 . ?
C14 C15 1.369(5) . ?
C14 H14 0.9300 . ?
C16 C17 1.375(5) . ?
C16 C21 1.385(5) . ?
C17 C18 1.379(5) . ?
C17 H17 0.9300 . ?
C18 C19 1.363(6) . ?
C18 H18 0.9300 . ?
C19 C20 1.369(6) . ?
C19 H19 0.9300 . ?
C20 C21 1.381(5) . ?
C20 H20 0.9300 . ?
C21 H21 0.9300 . ?

loop_
_cod_related_entry_id
_cod_related_entry_database
_cod_related_entry_code
1 ChemSpider 30659002
